data_1510040
loop_
_publ_author_name
'Pinsker, Z.G.'
'Li Hseng-Chung'

_publ_section_title
;
 An electron diffraction study of the Ag-Sb system in thin films
;
_journal_name_full Kristallografiya
_journal_page_first 228
_journal_page_last 232
_journal_volume 5
_journal_year 1960
_chemical_formula_sum 'Ag3 Sb'
_chemical_name_systematic 'Sb Ag3'
_space_group_IT_number 25
_symmetry_space_group_name_Hall 'P 2 -2'
_symmetry_space_group_name_H-M 'P m m 2'
_cell_angle_alpha 90
_cell_angle_beta 90
_cell_angle_gamma 90
_cell_formula_units_Z 1
_cell_length_a 4.813
_cell_length_b 2.979
_cell_length_c 5.215
_cell_volume 74.772
_citation_journal_id_ASTM KRISAJ
_cod_data_source_file silver3-x_83.cif
_cod_data_source_block Ag3Sb1
_cod_original_cell_volume 74.7723
_cod_original_formula_sum 'Ag3 Sb1'
_cod_database_code 1510040

loop_
_symmetry_equiv_pos_as_xyz
x,y,z
-x,-y,z
-x,y,z
x,-y,z

loop_
_atom_site_label
_atom_site_type_symbol
_atom_site_fract_x
_atom_site_fract_y
_atom_site_fract_z
_atom_site_occupancy
_atom_site_U_iso_or_equiv
Sb1 Sb 0 0 0 1 0.0
Ag3 Ag 0.5 0.5 0.17 1 0.0
Ag2 Ag 0 0.5 0.5 1 0.0
Ag1 Ag 0.5 0 0.65 1 0.0
